data_4315818
loop_
_publ_author_name
'Zhengxing Zhang'
'Lixin Zhang'
'Yanrong Li'
'Longcheng Hong'
'Zhenxia Chen'
'Xigeng Zhou'

_publ_contact_author_address
;Department of Chemistry
Molecular Catalysis and Innovative Material Laboratory 
Fudan University
Shanghai 200433
State Key Laboratory of Organometallic Chemistry
Shanghai 200032
People's Republic of China
;
_publ_contact_author_email xgzhou@fudan.edu.cn
_publ_contact_author_name 'Zhou, Xigeng'
_publ_section_title
;
 Activation of Bis(guanidinate)lanthanide Alkyl and Aryl Complexes on
 Elemental Sulfur: Synthesis and Characterization of
 Bis(guanidinate)lanthanide Thiolates and Disulfides
;
_journal_name_full 'Inorganic Chemistry'
_journal_page_first 5715
_journal_page_last 5722
_journal_paper_doi 10.1021/ic100617n
_journal_volume 49
_journal_year 2010
_chemical_formula_sum 'C52 H95 N6 Si4 Y'
_chemical_formula_weight 1005.61
_chemical_name_systematic
; 
 ? 
;
_space_group_IT_number 2
_symmetry_cell_setting triclinic
_symmetry_space_group_name_Hall '-P 1'
_symmetry_space_group_name_H-M 'P -1'
_atom_sites_solution_hydrogens geom
_atom_sites_solution_primary direct
_atom_sites_solution_secondary difmap
_audit_creation_method SHELXL-97
_cell_angle_alpha 81.634(6)
_cell_angle_beta 69.785(5)
_cell_angle_gamma 75.944(6)
_cell_formula_units_Z 2
_cell_length_a 12.563(5)
_cell_length_b 14.181(6)
_cell_length_c 18.112(7)
_cell_measurement_reflns_used 2773
_cell_measurement_temperature 293(2)
_cell_measurement_theta_max 21.681
_cell_measurement_theta_min 2.402
_cell_volume 2931(2)
_computing_cell_refinement 'Bruker SMART'
_computing_data_collection 'Bruker SMART'
_computing_data_reduction 'Bruker SHELXTL'
_computing_molecular_graphics 'Bruker SHELXTL'
_computing_publication_material 'Bruker SHELXTL'
_computing_structure_refinement 'SHELXL-97 (Sheldrick, 1997)'
_computing_structure_solution 'SHELXS-97 (Sheldrick, 1990)'
_diffrn_ambient_temperature 293(2)
_diffrn_measured_fraction_theta_full 0.979
_diffrn_measured_fraction_theta_max 0.979
_diffrn_measurement_device_type 'CCD area detector'
_diffrn_measurement_method 'phi and omega scans'
_diffrn_radiation_monochromator graphite
_diffrn_radiation_source 'fine-focus sealed tube'
_diffrn_radiation_type MoK\a
_diffrn_radiation_wavelength 0.71073
_diffrn_reflns_av_R_equivalents 0.0666
_diffrn_reflns_av_sigmaI/netI 0.1577
_diffrn_reflns_limit_h_max 14
_diffrn_reflns_limit_h_min -12
_diffrn_reflns_limit_k_max 15
_diffrn_reflns_limit_k_min -16
_diffrn_reflns_limit_l_max 21
_diffrn_reflns_limit_l_min -21
_diffrn_reflns_number 12191
_diffrn_reflns_theta_full 25.01
_diffrn_reflns_theta_max 25.01
_diffrn_reflns_theta_min 1.20
_exptl_absorpt_coefficient_mu 1.113
_exptl_absorpt_correction_T_max 0.8968
_exptl_absorpt_correction_T_min 0.7682
_exptl_absorpt_correction_type multi-scan
_exptl_absorpt_process_details sadabs
_exptl_crystal_colour colorless
_exptl_crystal_density_diffrn 1.140
_exptl_crystal_density_method 'not measured'
_exptl_crystal_description block
_exptl_crystal_F_000 1088
_exptl_crystal_size_max 0.25
_exptl_crystal_size_mid 0.20
_exptl_crystal_size_min 0.10
_refine_diff_density_max 0.672
_refine_diff_density_min -0.518
_refine_diff_density_rms 0.072
_refine_ls_extinction_method none
_refine_ls_goodness_of_fit_ref 1.003
_refine_ls_hydrogen_treatment constr
_refine_ls_matrix_type full
_refine_ls_number_parameters 568
_refine_ls_number_reflns 10114
_refine_ls_number_restraints 0
_refine_ls_restrained_S_all 1.003
_refine_ls_R_factor_all 0.1340
_refine_ls_R_factor_gt 0.0593
_refine_ls_shift/su_max 0.001
_refine_ls_shift/su_mean 0.000
_refine_ls_structure_factor_coef Fsqd
_refine_ls_weighting_details 'calc w=1/[\s^2^(Fo^2^)+(0.0437P)^2^+0.0000P] where P=(Fo^2^+2Fc^2^)/3'
_refine_ls_weighting_scheme calc
_refine_ls_wR_factor_gt 0.1151
_refine_ls_wR_factor_ref 0.1333
_reflns_number_gt 4895
_reflns_number_total 10114
_reflns_threshold_expression >2sigma(I)
_cod_data_source_file ic100617n_si_001_02.cif
_cod_data_source_block f91113c-Complex1-Y
_cod_depositor_comments
;
The following automatic conversions were performed:

'_symmetry_cell_setting' value 'Triclinic' changed to 'triclinic'
according to the built-in table from CIF Core dictionary named
'cif_core.dic' version 2.4.1 from 2010-06-29.

Automatic conversion script
Id: cif_fix_values 1646 2011-03-28 12:23:43Z adriana 
;
_cod_database_code 4315818

loop_
_symmetry_equiv_pos_as_xyz
'x, y, z'
'-x, -y, -z'

loop_
_atom_site_label
_atom_site_type_symbol
_atom_site_fract_x
_atom_site_fract_y
_atom_site_fract_z
_atom_site_U_iso_or_equiv
_atom_site_adp_type
_atom_site_occupancy
_atom_site_symmetry_multiplicity
_atom_site_calc_flag
_atom_site_refinement_flags
_atom_site_disorder_assembly
_atom_site_disorder_group
Y1 Y 0.90202(5) 0.81041(3) 0.72829(3) 0.03988(17) Uani 1 1 d . . .
Si1 Si 0.67095(15) 1.13977(11) 0.63969(10) 0.0591(5) Uani 1 1 d . . .
Si2 Si 0.49070(13) 1.01378(11) 0.73071(10) 0.0529(4) Uani 1 1 d . . .
Si3 Si 1.01926(14) 0.44102(11) 0.83489(9) 0.0543(5) Uani 1 1 d . . .
Si4 Si 0.81541(14) 0.46060(10) 0.77131(9) 0.0496(4) Uani 1 1 d . . .
N1 N 0.7584(3) 0.9503(2) 0.7687(2) 0.0381(11) Uani 1 1 d . . .
N2 N 0.7763(3) 0.8840(3) 0.6602(2) 0.0433(11) Uani 1 1 d . . .
N3 N 0.6305(3) 1.0342(3) 0.6947(2) 0.0367(10) Uani 1 1 d . . .
N4 N 0.8516(3) 0.6792(3) 0.8209(2) 0.0398(10) Uani 1 1 d . . .
N5 N 0.9768(3) 0.6450(3) 0.7017(2) 0.0412(11) Uani 1 1 d . . .
N6 N 0.9179(3) 0.5081(3) 0.7918(2) 0.0355(10) Uani 1 1 d . . .
C1 C 0.7224(4) 0.9566(3) 0.7079(3) 0.0411(13) Uani 1 1 d . . .
C2 C 0.7104(4) 1.0217(3) 0.8284(3) 0.0443(14) Uani 1 1 d . . .
H2A H 0.6374 1.0626 0.8243 0.053 Uiso 1 1 calc R . .
C3 C 0.6913(5) 0.9667(4) 0.9104(3) 0.0699(19) Uani 1 1 d . . .
H3A H 0.6347 0.9270 0.9189 0.084 Uiso 1 1 calc R . .
H3B H 0.7635 0.9235 0.9118 0.084 Uiso 1 1 calc R . .
C4 C 0.6497(6) 1.0344(4) 0.9761(3) 0.0734(19) Uani 1 1 d . . .
H4A H 0.5754 1.0756 0.9767 0.088 Uiso 1 1 calc R . .
H4B H 0.6390 0.9966 1.0263 0.088 Uiso 1 1 calc R . .
C5 C 0.7345(6) 1.0959(5) 0.9653(4) 0.085(2) Uani 1 1 d . . .
H5A H 0.7045 1.1411 1.0067 0.102 Uiso 1 1 calc R . .
H5B H 0.8063 1.0549 0.9699 0.102 Uiso 1 1 calc R . .
C6 C 0.7582(6) 1.1503(4) 0.8891(4) 0.084(2) Uani 1 1 d . . .
H6A H 0.8187 1.1853 0.8826 0.100 Uiso 1 1 calc R . .
H6B H 0.6890 1.1979 0.8874 0.100 Uiso 1 1 calc R . .
C7 C 0.7966(6) 1.0836(4) 0.8205(4) 0.087(2) Uani 1 1 d . . .
H7A H 0.8071 1.1236 0.7713 0.105 Uiso 1 1 calc R . .
H7B H 0.8709 1.0414 0.8183 0.105 Uiso 1 1 calc R . .
C8 C 0.7506(4) 0.8796(3) 0.5875(3) 0.0411(13) Uani 1 1 d . . .
H8A H 0.6907 0.9365 0.5821 0.049 Uiso 1 1 calc R . .
C9 C 0.8584(5) 0.8799(4) 0.5162(3) 0.0559(15) Uani 1 1 d . . .
H9A H 0.8833 0.9408 0.5114 0.067 Uiso 1 1 calc R . .
H9B H 0.9201 0.8273 0.5240 0.067 Uiso 1 1 calc R . .
C10 C 0.8387(5) 0.8680(4) 0.4411(3) 0.0720(18) Uani 1 1 d . . .
H10A H 0.7845 0.9249 0.4296 0.086 Uiso 1 1 calc R . .
H10B H 0.9114 0.8639 0.3980 0.086 Uiso 1 1 calc R . .
C11 C 0.7917(6) 0.7785(4) 0.4461(3) 0.076(2) Uani 1 1 d . . .
H11A H 0.8500 0.7209 0.4506 0.092 Uiso 1 1 calc R . .
H11B H 0.7746 0.7765 0.3982 0.092 Uiso 1 1 calc R . .
C12 C 0.6833(5) 0.7777(4) 0.5160(3) 0.0726(18) Uani 1 1 d . . .
H12A H 0.6581 0.7170 0.5204 0.087 Uiso 1 1 calc R . .
H12B H 0.6218 0.8309 0.5088 0.087 Uiso 1 1 calc R . .
C13 C 0.7071(5) 0.7884(4) 0.5915(3) 0.0565(15) Uani 1 1 d . . .
H13A H 0.6363 0.7894 0.6359 0.068 Uiso 1 1 calc R . .
H13B H 0.7642 0.7322 0.6005 0.068 Uiso 1 1 calc R . .
C14 C 0.8282(5) 1.1239(4) 0.5991(4) 0.083(2) Uani 1 1 d . . .
H14A H 0.8592 1.0691 0.5670 0.124 Uiso 1 1 calc R . .
H14B H 0.8603 1.1126 0.6414 0.124 Uiso 1 1 calc R . .
H14C H 0.8480 1.1816 0.5676 0.124 Uiso 1 1 calc R . .
C15 C 0.6122(5) 1.2470(4) 0.7006(4) 0.091(2) Uani 1 1 d . . .
H15A H 0.6422 1.2353 0.7439 0.137 Uiso 1 1 calc R . .
H15B H 0.5291 1.2574 0.7205 0.137 Uiso 1 1 calc R . .
H15C H 0.6348 1.3037 0.6688 0.137 Uiso 1 1 calc R . .
C16 C 0.6104(7) 1.1687(5) 0.5564(4) 0.124(3) Uani 1 1 d . . .
H16A H 0.6388 1.1148 0.5233 0.187 Uiso 1 1 calc R . .
H16B H 0.6340 1.2258 0.5259 0.187 Uiso 1 1 calc R . .
H16C H 0.5273 1.1803 0.5769 0.187 Uiso 1 1 calc R . .
C17 C 0.3907(5) 1.1190(4) 0.7855(4) 0.111(3) Uani 1 1 d . . .
H17A H 0.4182 1.1304 0.8260 0.167 Uiso 1 1 calc R . .
H17B H 0.3146 1.1050 0.8090 0.167 Uiso 1 1 calc R . .
H17C H 0.3876 1.1759 0.7498 0.167 Uiso 1 1 calc R . .
C18 C 0.4340(5) 0.9957(5) 0.6528(4) 0.087(2) Uani 1 1 d . . .
H18A H 0.4835 0.9410 0.6239 0.131 Uiso 1 1 calc R . .
H18B H 0.4321 1.0531 0.6175 0.131 Uiso 1 1 calc R . .
H18C H 0.3570 0.9836 0.6767 0.131 Uiso 1 1 calc R . .
C19 C 0.4835(5) 0.9063(4) 0.7998(3) 0.0653(17) Uani 1 1 d . . .
H19A H 0.5357 0.8506 0.7735 0.098 Uiso 1 1 calc R . .
H19B H 0.4058 0.8952 0.8187 0.098 Uiso 1 1 calc R . .
H19C H 0.5051 0.9165 0.8434 0.098 Uiso 1 1 calc R . .
C20 C 0.9169(4) 0.6105(4) 0.7715(3) 0.0386(13) Uani 1 1 d . . .
C21 C 0.7736(4) 0.6564(3) 0.8985(3) 0.0388(13) Uani 1 1 d . . .
H21A H 0.7840 0.5854 0.9073 0.047 Uiso 1 1 calc R . .
C22 C 0.8026(5) 0.6940(4) 0.9614(3) 0.0560(16) Uani 1 1 d . . .
H22A H 0.7997 0.7634 0.9506 0.067 Uiso 1 1 calc R . .
H22B H 0.8812 0.6625 0.9595 0.067 Uiso 1 1 calc R . .
C23 C 0.7197(5) 0.6756(4) 1.0441(3) 0.0677(18) Uani 1 1 d . . .
H23A H 0.7378 0.7051 1.0822 0.081 Uiso 1 1 calc R . .
H23B H 0.7288 0.6061 1.0579 0.081 Uiso 1 1 calc R . .
C24 C 0.5934(5) 0.7195(4) 1.0466(3) 0.0728(19) Uani 1 1 d . . .
H24A H 0.5408 0.7040 1.0981 0.087 Uiso 1 1 calc R . .
H24B H 0.5825 0.7898 1.0382 0.087 Uiso 1 1 calc R . .
C25 C 0.5666(5) 0.6810(4) 0.9862(4) 0.0742(19) Uani 1 1 d . . .
H25A H 0.4876 0.7111 0.9882 0.089 Uiso 1 1 calc R . .
H25B H 0.5707 0.6115 0.9979 0.089 Uiso 1 1 calc R . .
C26 C 0.6479(5) 0.6984(4) 0.9028(3) 0.0567(16) Uani 1 1 d . . .
H26A H 0.6288 0.6677 0.8658 0.068 Uiso 1 1 calc R . .
H26B H 0.6379 0.7677 0.8882 0.068 Uiso 1 1 calc R . .
C27 C 1.0556(4) 0.5820(3) 0.6395(3) 0.0432(14) Uani 1 1 d . . .
H27A H 1.0348 0.5179 0.6516 0.052 Uiso 1 1 calc R . .
C28 C 1.1799(5) 0.5683(4) 0.6351(3) 0.0672(18) Uani 1 1 d . . .
H28A H 1.1884 0.5395 0.6852 0.081 Uiso 1 1 calc R . .
H28B H 1.2011 0.6314 0.6257 0.081 Uiso 1 1 calc R . .
C29 C 1.2618(5) 0.5033(5) 0.5697(4) 0.079(2) Uani 1 1 d . . .
H29A H 1.3413 0.4979 0.5675 0.095 Uiso 1 1 calc R . .
H29B H 1.2450 0.4385 0.5808 0.095 Uiso 1 1 calc R . .
C30 C 1.2477(6) 0.5453(5) 0.4920(4) 0.085(2) Uani 1 1 d . . .
H30A H 1.2710 0.6077 0.4787 0.102 Uiso 1 1 calc R . .
H30B H 1.2972 0.5021 0.4511 0.102 Uiso 1 1 calc R . .
C31 C 1.1244(5) 0.5586(5) 0.4959(3) 0.080(2) Uani 1 1 d . . .
H31A H 1.1037 0.4954 0.5041 0.096 Uiso 1 1 calc R . .
H31B H 1.1158 0.5887 0.4461 0.096 Uiso 1 1 calc R . .
C32 C 1.0440(5) 0.6207(4) 0.5610(3) 0.0621(17) Uani 1 1 d . . .
H32A H 1.0596 0.6859 0.5496 0.074 Uiso 1 1 calc R . .
H32B H 0.9648 0.6252 0.5630 0.074 Uiso 1 1 calc R . .
C33 C 1.0873(5) 0.5242(4) 0.8637(3) 0.0662(17) Uani 1 1 d . . .
H33A H 1.0284 0.5709 0.8971 0.099 Uiso 1 1 calc R . .
H33B H 1.1310 0.5575 0.8174 0.099 Uiso 1 1 calc R . .
H33C H 1.1382 0.4876 0.8917 0.099 Uiso 1 1 calc R . .
C34 C 1.1347(5) 0.3508(4) 0.7707(4) 0.088(2) Uani 1 1 d . . .
H34A H 1.1758 0.3839 0.7232 0.132 Uiso 1 1 calc R . .
H34B H 1.1002 0.3047 0.7578 0.132 Uiso 1 1 calc R . .
H34C H 1.1877 0.3171 0.7981 0.132 Uiso 1 1 calc R . .
C35 C 0.9464(6) 0.3706(4) 0.9244(3) 0.084(2) Uani 1 1 d . . .
H35A H 0.8856 0.4140 0.9597 0.126 Uiso 1 1 calc R . .
H35B H 1.0017 0.3370 0.9499 0.126 Uiso 1 1 calc R . .
H35C H 0.9141 0.3240 0.9100 0.126 Uiso 1 1 calc R . .
C36 C 0.8855(5) 0.3450(3) 0.7219(3) 0.0752(19) Uani 1 1 d . . .
H36A H 0.9481 0.3561 0.6752 0.113 Uiso 1 1 calc R . .
H36B H 0.8295 0.3221 0.7079 0.113 Uiso 1 1 calc R . .
H36C H 0.9150 0.2970 0.7571 0.113 Uiso 1 1 calc R . .
C37 C 0.6962(5) 0.4342(4) 0.8619(3) 0.081(2) Uani 1 1 d . . .
H37A H 0.6571 0.4931 0.8883 0.121 Uiso 1 1 calc R . .
H37B H 0.7279 0.3868 0.8964 0.121 Uiso 1 1 calc R . .
H37C H 0.6420 0.4092 0.8476 0.121 Uiso 1 1 calc R . .
C38 C 0.7506(5) 0.5475(4) 0.7074(3) 0.0614(16) Uani 1 1 d . . .
H38A H 0.7137 0.6073 0.7328 0.092 Uiso 1 1 calc R . .
H38B H 0.6939 0.5216 0.6966 0.092 Uiso 1 1 calc R . .
H38C H 0.8096 0.5597 0.6588 0.092 Uiso 1 1 calc R . .
C39 C 1.0859(5) 0.8609(4) 0.6656(4) 0.0762(19) Uani 1 1 d . . .
H39A H 1.1480 0.8097 0.6384 0.091 Uiso 1 1 calc R . .
H39B H 1.0807 0.9199 0.6312 0.091 Uiso 1 1 calc R . .
C40 C 1.0907(5) 0.8764(5) 0.7404(4) 0.0719(19) Uani 1 1 d . . .
C41 C 1.0800(6) 0.8020(5) 0.8002(5) 0.096(2) Uani 1 1 d . . .
H41A H 1.0802 0.7405 0.7879 0.115 Uiso 1 1 calc R . .
C42 C 1.0696(8) 0.8142(8) 0.8726(6) 0.135(4) Uani 1 1 d . . .
H42A H 1.0562 0.7628 0.9105 0.162 Uiso 1 1 calc R . .
C43 C 1.0776(8) 0.8996(10) 0.8952(6) 0.136(4) Uani 1 1 d . . .
H43A H 1.0736 0.9059 0.9466 0.163 Uiso 1 1 calc R . .
C44 C 1.0923(7) 0.9773(8) 0.8373(7) 0.124(3) Uani 1 1 d . . .
H44A H 1.0989 1.0365 0.8496 0.149 Uiso 1 1 calc R . .
C45 C 1.0968(6) 0.9653(5) 0.7635(5) 0.089(2) Uani 1 1 d . . .
H45A H 1.1042 1.0179 0.7263 0.106 Uiso 1 1 calc R . .
C46 C 0.3853(9) 0.6243(14) 0.8012(9) 0.143(4) Uani 1 1 d . . .
C47 C 0.4267(10) 0.5244(13) 0.7740(10) 0.164(5) Uani 1 1 d . . .
H47A H 0.4342 0.4680 0.8068 0.196 Uiso 1 1 calc R . .
C48 C 0.4531(9) 0.5265(8) 0.6923(13) 0.159(6) Uani 1 1 d . . .
H48A H 0.4766 0.4663 0.6706 0.190 Uiso 1 1 calc R . .
C49 C 0.4480(8) 0.6118(15) 0.6369(8) 0.155(5) Uani 1 1 d . . .
H49A H 0.4735 0.6063 0.5827 0.186 Uiso 1 1 calc R . .
C50 C 0.4059(10) 0.6962(10) 0.6675(10) 0.148(4) Uani 1 1 d . . .
H50A H 0.3959 0.7530 0.6355 0.178 Uiso 1 1 calc R . .
C51 C 0.3765(8) 0.6999(8) 0.7475(11) 0.130(4) Uani 1 1 d . . .
H51A H 0.3473 0.7614 0.7669 0.156 Uiso 1 1 calc R . .
C52 C 0.3559(9) 0.6229(10) 0.8805(6) 0.216(7) Uani 1 1 d . . .
H52A H 0.3298 0.6885 0.8965 0.324 Uiso 1 1 calc R . .
H52B H 0.4221 0.5917 0.8964 0.324 Uiso 1 1 calc R . .
H52C H 0.2948 0.5877 0.9048 0.324 Uiso 1 1 calc R . .

loop_
_atom_site_aniso_label
_atom_site_aniso_U_11
_atom_site_aniso_U_22
_atom_site_aniso_U_33
_atom_site_aniso_U_23
_atom_site_aniso_U_13
_atom_site_aniso_U_12
Y1 0.0433(4) 0.0356(3) 0.0409(3) -0.0033(2) -0.0158(3) -0.0049(2)
Si1 0.0659(13) 0.0430(10) 0.0696(12) 0.0133(8) -0.0300(10) -0.0113(9)
Si2 0.0406(10) 0.0549(10) 0.0610(11) -0.0043(9) -0.0185(9) -0.0027(8)
Si3 0.0655(12) 0.0427(9) 0.0560(11) -0.0053(8) -0.0307(9) 0.0036(8)
Si4 0.0587(11) 0.0427(9) 0.0493(10) -0.0030(8) -0.0156(9) -0.0174(8)
N1 0.050(3) 0.035(2) 0.037(3) -0.009(2) -0.030(2) 0.004(2)
N2 0.048(3) 0.041(2) 0.034(3) -0.006(2) -0.012(2) 0.002(2)
N3 0.035(3) 0.036(2) 0.039(3) -0.0009(19) -0.020(2) 0.003(2)
N4 0.045(3) 0.037(2) 0.033(3) -0.008(2) -0.010(2) -0.002(2)
N5 0.044(3) 0.032(2) 0.036(3) -0.005(2) -0.001(2) -0.002(2)
N6 0.042(3) 0.032(2) 0.038(3) -0.0001(19) -0.023(2) -0.006(2)
C1 0.039(3) 0.038(3) 0.042(3) 0.001(3) -0.001(3) -0.021(3)
C2 0.048(4) 0.039(3) 0.047(4) -0.011(3) -0.018(3) -0.002(3)
C3 0.111(6) 0.059(4) 0.040(4) -0.014(3) -0.016(4) -0.024(4)
C4 0.112(6) 0.071(4) 0.044(4) -0.005(3) -0.035(4) -0.017(4)
C5 0.112(6) 0.086(5) 0.071(5) -0.039(4) -0.040(5) -0.013(4)
C6 0.103(6) 0.082(5) 0.089(6) -0.020(4) -0.041(5) -0.037(4)
C7 0.103(6) 0.077(4) 0.077(5) -0.036(4) 0.009(4) -0.047(4)
C8 0.049(4) 0.039(3) 0.037(3) -0.001(2) -0.023(3) 0.001(3)
C9 0.058(4) 0.062(4) 0.046(4) -0.004(3) -0.016(3) -0.011(3)
C10 0.086(5) 0.080(5) 0.041(4) 0.003(3) -0.017(3) -0.012(4)
C11 0.101(6) 0.082(5) 0.052(4) -0.023(4) -0.033(4) -0.008(4)
C12 0.090(5) 0.080(4) 0.062(4) -0.019(4) -0.027(4) -0.032(4)
C13 0.064(4) 0.064(4) 0.044(4) -0.005(3) -0.017(3) -0.017(3)
C14 0.087(5) 0.060(4) 0.090(5) 0.013(4) -0.008(4) -0.033(4)
C15 0.090(5) 0.038(4) 0.136(6) 0.001(4) -0.030(5) -0.011(3)
C16 0.186(9) 0.094(5) 0.130(7) 0.064(5) -0.108(7) -0.054(6)
C17 0.065(5) 0.068(5) 0.166(8) -0.036(5) 0.004(5) 0.005(4)
C18 0.058(5) 0.122(6) 0.095(5) 0.007(4) -0.045(4) -0.021(4)
C19 0.063(4) 0.067(4) 0.070(4) -0.001(3) -0.020(3) -0.023(3)
C20 0.030(3) 0.047(3) 0.044(4) -0.002(3) -0.020(3) -0.007(3)
C21 0.044(4) 0.038(3) 0.031(3) 0.006(2) -0.016(3) 0.000(3)
C22 0.061(4) 0.057(4) 0.042(4) -0.011(3) -0.016(3) 0.006(3)
C23 0.081(5) 0.079(4) 0.038(4) -0.008(3) -0.025(3) 0.004(4)
C24 0.075(5) 0.094(5) 0.035(4) -0.008(3) -0.012(3) 0.003(4)
C25 0.055(4) 0.081(4) 0.066(5) -0.010(4) 0.004(4) -0.007(3)
C26 0.061(4) 0.046(3) 0.052(4) -0.012(3) -0.003(3) -0.008(3)
C27 0.048(4) 0.041(3) 0.034(3) -0.007(3) -0.005(3) -0.006(3)
C28 0.049(4) 0.095(5) 0.057(4) -0.029(4) -0.019(3) 0.004(3)
C29 0.044(4) 0.114(5) 0.076(5) -0.040(4) -0.021(4) 0.008(4)
C30 0.075(5) 0.092(5) 0.062(5) -0.028(4) 0.017(4) -0.014(4)
C31 0.066(5) 0.122(6) 0.044(4) -0.024(4) -0.025(4) 0.019(4)
C32 0.057(4) 0.081(4) 0.041(4) -0.013(3) -0.018(3) 0.008(3)
C33 0.063(4) 0.067(4) 0.081(5) -0.005(3) -0.050(4) 0.002(3)
C34 0.097(5) 0.074(4) 0.089(5) -0.029(4) -0.045(4) 0.023(4)
C35 0.120(6) 0.073(4) 0.075(5) 0.022(4) -0.064(4) -0.019(4)
C36 0.095(5) 0.055(4) 0.072(4) -0.020(3) -0.010(4) -0.025(4)
C37 0.086(5) 0.068(4) 0.077(5) -0.010(4) 0.004(4) -0.036(4)
C38 0.059(4) 0.075(4) 0.063(4) -0.009(3) -0.025(3) -0.027(3)
C39 0.051(4) 0.071(4) 0.100(6) -0.012(4) -0.012(4) -0.017(3)
C40 0.048(4) 0.069(5) 0.084(6) 0.012(5) -0.016(4) -0.004(4)
C41 0.100(6) 0.088(6) 0.112(7) 0.024(5) -0.051(6) -0.035(5)
C42 0.139(9) 0.211(12) 0.093(8) 0.033(8) -0.078(7) -0.071(8)
C43 0.123(8) 0.232(13) 0.092(8) -0.008(8) -0.072(7) -0.057(8)
C44 0.092(7) 0.185(10) 0.122(8) -0.034(8) -0.061(7) -0.027(6)
C45 0.077(5) 0.079(5) 0.119(7) 0.003(5) -0.036(5) -0.032(4)
C46 0.073(7) 0.174(13) 0.197(15) 0.025(13) -0.056(9) -0.057(9)
C47 0.077(8) 0.194(16) 0.229(16) -0.022(14) -0.055(10) -0.031(8)
C48 0.082(8) 0.075(8) 0.32(2) 0.016(11) -0.083(12) -0.015(6)
C49 0.076(7) 0.208(14) 0.195(13) -0.072(14) -0.039(8) -0.032(9)
C50 0.101(9) 0.174(13) 0.186(15) -0.043(11) -0.047(9) -0.039(8)
C51 0.103(8) 0.119(10) 0.181(12) -0.029(10) -0.036(9) -0.053(7)
C52 0.160(11) 0.43(2) 0.099(8) 0.018(11) -0.060(8) -0.131(11)

loop_
_atom_type_symbol
_atom_type_description
_atom_type_scat_dispersion_real
_atom_type_scat_dispersion_imag
_atom_type_scat_source
C C 0.0033 0.0016 'International Tables Vol C Tables 4.2.6.8 and 6.1.1.4'
H H 0.0000 0.0000 'International Tables Vol C Tables 4.2.6.8 and 6.1.1.4'
N N 0.0061 0.0033 'International Tables Vol C Tables 4.2.6.8 and 6.1.1.4'
Si Si 0.0817 0.0704 'International Tables Vol C Tables 4.2.6.8 and 6.1.1.4'
Y Y -2.7962 3.5667 'International Tables Vol C Tables 4.2.6.8 and 6.1.1.4'

loop_
_geom_angle_atom_site_label_1
_geom_angle_atom_site_label_2
_geom_angle_atom_site_label_3
_geom_angle
_geom_angle_site_symmetry_1
_geom_angle_site_symmetry_3
_geom_angle_publ_flag
N2 Y1 N1 57.12(13) . . ?
N2 Y1 N5 111.52(14) . . ?
N1 Y1 N5 156.49(13) . . ?
N2 Y1 N4 117.51(14) . . ?
N1 Y1 N4 108.18(14) . . ?
N5 Y1 N4 56.21(13) . . ?
N2 Y1 C39 109.44(19) . . ?
N1 Y1 C39 107.80(17) . . ?
N5 Y1 C39 95.30(17) . . ?
N4 Y1 C39 131.19(18) . . ?
N2 Y1 C1 28.80(13) . . ?
N1 Y1 C1 28.35(12) . . ?
N5 Y1 C1 137.65(14) . . ?
N4 Y1 C1 117.03(14) . . ?
C39 Y1 C1 110.36(17) . . ?
N2 Y1 C20 117.34(13) . . ?
N1 Y1 C20 134.00(15) . . ?
N5 Y1 C20 27.95(12) . . ?
N4 Y1 C20 28.27(13) . . ?
C39 Y1 C20 115.58(17) . . ?
C1 Y1 C20 132.03(14) . . ?
N2 Y1 C40 128.58(17) . . ?
N1 Y1 C40 97.82(16) . . ?
N5 Y1 C40 104.50(16) . . ?
N4 Y1 C40 112.76(17) . . ?
C39 Y1 C40 30.24(18) . . ?
C1 Y1 C40 114.71(17) . . ?
C20 Y1 C40 111.80(16) . . ?
N2 Y1 C41 155.19(17) . . ?
N1 Y1 C41 107.61(18) . . ?
N5 Y1 C41 89.45(18) . . ?
N4 Y1 C41 84.81(17) . . ?
C39 Y1 C41 53.3(2) . . ?
C1 Y1 C41 132.88(18) . . ?
C20 Y1 C41 87.42(17) . . ?
C40 Y1 C41 27.95(16) . . ?
N3 Si1 C14 111.1(2) . . ?
N3 Si1 C15 111.4(2) . . ?
C14 Si1 C15 109.0(3) . . ?
N3 Si1 C16 109.9(3) . . ?
C14 Si1 C16 108.5(3) . . ?
C15 Si1 C16 106.8(3) . . ?
N3 Si2 C19 110.3(2) . . ?
N3 Si2 C17 109.8(2) . . ?
C19 Si2 C17 107.3(3) . . ?
N3 Si2 C18 113.8(2) . . ?
C19 Si2 C18 107.8(3) . . ?
C17 Si2 C18 107.6(3) . . ?
N6 Si3 C33 109.4(2) . . ?
N6 Si3 C35 109.7(2) . . ?
C33 Si3 C35 108.4(3) . . ?
N6 Si3 C34 114.2(2) . . ?
C33 Si3 C34 108.9(3) . . ?
C35 Si3 C34 106.1(3) . . ?
N6 Si4 C38 109.6(2) . . ?
N6 Si4 C36 110.4(2) . . ?
C38 Si4 C36 109.1(3) . . ?
N6 Si4 C37 112.6(2) . . ?
C38 Si4 C37 107.6(3) . . ?
C36 Si4 C37 107.5(3) . . ?
C1 N1 C2 122.9(4) . . ?
C1 N1 Y1 93.6(3) . . ?
C2 N1 Y1 143.4(3) . . ?
C1 N2 C8 122.1(4) . . ?
C1 N2 Y1 95.2(3) . . ?
C8 N2 Y1 142.4(3) . . ?
C1 N3 Si2 117.7(3) . . ?
C1 N3 Si1 117.1(3) . . ?
Si2 N3 Si1 125.2(2) . . ?
C20 N4 C21 122.3(4) . . ?
C20 N4 Y1 94.5(3) . . ?
C21 N4 Y1 142.7(3) . . ?
C20 N5 C27 122.8(4) . . ?
C20 N5 Y1 95.3(3) . . ?
C27 N5 Y1 142.0(3) . . ?
C20 N6 Si3 118.2(3) . . ?
C20 N6 Si4 117.1(3) . . ?
Si3 N6 Si4 124.7(2) . . ?
N1 C1 N2 113.9(5) . . ?
N1 C1 N3 123.0(4) . . ?
N2 C1 N3 123.1(5) . . ?
N1 C1 Y1 58.0(3) . . ?
N2 C1 Y1 56.0(3) . . ?
N3 C1 Y1 178.2(3) . . ?
N1 C2 C7 110.5(4) . . ?
N1 C2 C3 108.5(4) . . ?
C7 C2 C3 105.9(5) . . ?
N1 C2 H2A 110.6 . . ?
C7 C2 H2A 110.6 . . ?
C3 C2 H2A 110.6 . . ?
C4 C3 C2 112.6(4) . . ?
C4 C3 H3A 109.1 . . ?
C2 C3 H3A 109.1 . . ?
C4 C3 H3B 109.1 . . ?
C2 C3 H3B 109.1 . . ?
H3A C3 H3B 107.8 . . ?
C5 C4 C3 110.5(5) . . ?
C5 C4 H4A 109.5 . . ?
C3 C4 H4A 109.5 . . ?
C5 C4 H4B 109.5 . . ?
C3 C4 H4B 109.5 . . ?
H4A C4 H4B 108.1 . . ?
C6 C5 C4 111.8(5) . . ?
C6 C5 H5A 109.3 . . ?
C4 C5 H5A 109.3 . . ?
C6 C5 H5B 109.3 . . ?
C4 C5 H5B 109.3 . . ?
H5A C5 H5B 107.9 . . ?
C5 C6 C7 112.2(5) . . ?
C5 C6 H6A 109.2 . . ?
C7 C6 H6A 109.2 . . ?
C5 C6 H6B 109.2 . . ?
C7 C6 H6B 109.2 . . ?
H6A C6 H6B 107.9 . . ?
C2 C7 C6 112.8(5) . . ?
C2 C7 H7A 109.0 . . ?
C6 C7 H7A 109.0 . . ?
C2 C7 H7B 109.0 . . ?
C6 C7 H7B 109.0 . . ?
H7A C7 H7B 107.8 . . ?
N2 C8 C13 110.0(4) . . ?
N2 C8 C9 110.5(4) . . ?
C13 C8 C9 109.0(4) . . ?
N2 C8 H8A 109.1 . . ?
C13 C8 H8A 109.1 . . ?
C9 C8 H8A 109.1 . . ?
C10 C9 C8 112.5(5) . . ?
C10 C9 H9A 109.1 . . ?
C8 C9 H9A 109.1 . . ?
C10 C9 H9B 109.1 . . ?
C8 C9 H9B 109.1 . . ?
H9A C9 H9B 107.8 . . ?
C11 C10 C9 112.2(5) . . ?
C11 C10 H10A 109.2 . . ?
C9 C10 H10A 109.2 . . ?
C11 C10 H10B 109.2 . . ?
C9 C10 H10B 109.2 . . ?
H10A C10 H10B 107.9 . . ?
C10 C11 C12 111.2(5) . . ?
C10 C11 H11A 109.4 . . ?
C12 C11 H11A 109.4 . . ?
C10 C11 H11B 109.4 . . ?
C12 C11 H11B 109.4 . . ?
H11A C11 H11B 108.0 . . ?
C11 C12 C13 109.8(5) . . ?
C11 C12 H12A 109.7 . . ?
C13 C12 H12A 109.7 . . ?
C11 C12 H12B 109.7 . . ?
C13 C12 H12B 109.7 . . ?
H12A C12 H12B 108.2 . . ?
C8 C13 C12 112.5(4) . . ?
C8 C13 H13A 109.1 . . ?
C12 C13 H13A 109.1 . . ?
C8 C13 H13B 109.1 . . ?
C12 C13 H13B 109.1 . . ?
H13A C13 H13B 107.8 . . ?
Si1 C14 H14A 109.5 . . ?
Si1 C14 H14B 109.5 . . ?
H14A C14 H14B 109.5 . . ?
Si1 C14 H14C 109.5 . . ?
H14A C14 H14C 109.5 . . ?
H14B C14 H14C 109.5 . . ?
Si1 C15 H15A 109.5 . . ?
Si1 C15 H15B 109.5 . . ?
H15A C15 H15B 109.5 . . ?
Si1 C15 H15C 109.5 . . ?
H15A C15 H15C 109.5 . . ?
H15B C15 H15C 109.5 . . ?
Si1 C16 H16A 109.5 . . ?
Si1 C16 H16B 109.5 . . ?
H16A C16 H16B 109.5 . . ?
Si1 C16 H16C 109.5 . . ?
H16A C16 H16C 109.5 . . ?
H16B C16 H16C 109.5 . . ?
Si2 C17 H17A 109.5 . . ?
Si2 C17 H17B 109.5 . . ?
H17A C17 H17B 109.5 . . ?
Si2 C17 H17C 109.5 . . ?
H17A C17 H17C 109.5 . . ?
H17B C17 H17C 109.5 . . ?
Si2 C18 H18A 109.5 . . ?
Si2 C18 H18B 109.5 . . ?
H18A C18 H18B 109.5 . . ?
Si2 C18 H18C 109.5 . . ?
H18A C18 H18C 109.5 . . ?
H18B C18 H18C 109.5 . . ?
Si2 C19 H19A 109.5 . . ?
Si2 C19 H19B 109.5 . . ?
H19A C19 H19B 109.5 . . ?
Si2 C19 H19C 109.5 . . ?
H19A C19 H19C 109.5 . . ?
H19B C19 H19C 109.5 . . ?
N5 C20 N4 114.0(4) . . ?
N5 C20 N6 123.3(4) . . ?
N4 C20 N6 122.7(5) . . ?
N5 C20 Y1 56.8(2) . . ?
N4 C20 Y1 57.2(3) . . ?
N6 C20 Y1 176.1(3) . . ?
N4 C21 C22 110.4(4) . . ?
N4 C21 C26 110.4(4) . . ?
C22 C21 C26 111.1(4) . . ?
N4 C21 H21A 108.3 . . ?
C22 C21 H21A 108.3 . . ?
C26 C21 H21A 108.3 . . ?
C21 C22 C23 112.5(5) . . ?
C21 C22 H22A 109.1 . . ?
C23 C22 H22A 109.1 . . ?
C21 C22 H22B 109.1 . . ?
C23 C22 H22B 109.1 . . ?
H22A C22 H22B 107.8 . . ?
C22 C23 C24 109.7(4) . . ?
C22 C23 H23A 109.7 . . ?
C24 C23 H23A 109.7 . . ?
C22 C23 H23B 109.7 . . ?
C24 C23 H23B 109.7 . . ?
H23A C23 H23B 108.2 . . ?
C25 C24 C23 110.8(5) . . ?
C25 C24 H24A 109.5 . . ?
C23 C24 H24A 109.5 . . ?
C25 C24 H24B 109.5 . . ?
C23 C24 H24B 109.5 . . ?
H24A C24 H24B 108.1 . . ?
C24 C25 C26 113.5(5) . . ?
C24 C25 H25A 108.9 . . ?
C26 C25 H25A 108.9 . . ?
C24 C25 H25B 108.9 . . ?
C26 C25 H25B 108.9 . . ?
H25A C25 H25B 107.7 . . ?
C21 C26 C25 110.3(5) . . ?
C21 C26 H26A 109.6 . . ?
C25 C26 H26A 109.6 . . ?
C21 C26 H26B 109.6 . . ?
C25 C26 H26B 109.6 . . ?
H26A C26 H26B 108.1 . . ?
N5 C27 C32 111.4(4) . . ?
N5 C27 C28 112.3(4) . . ?
C32 C27 C28 109.2(4) . . ?
N5 C27 H27A 108.0 . . ?
C32 C27 H27A 108.0 . . ?
C28 C27 H27A 108.0 . . ?
C27 C28 C29 112.0(4) . . ?
C27 C28 H28A 109.2 . . ?
C29 C28 H28A 109.2 . . ?
C27 C28 H28B 109.2 . . ?
C29 C28 H28B 109.2 . . ?
H28A C28 H28B 107.9 . . ?
C30 C29 C28 110.0(5) . . ?
C30 C29 H29A 109.7 . . ?
C28 C29 H29A 109.7 . . ?
C30 C29 H29B 109.7 . . ?
C28 C29 H29B 109.7 . . ?
H29A C29 H29B 108.2 . . ?
C31 C30 C29 110.2(5) . . ?
C31 C30 H30A 109.6 . . ?
C29 C30 H30A 109.6 . . ?
C31 C30 H30B 109.6 . . ?
C29 C30 H30B 109.6 . . ?
H30A C30 H30B 108.1 . . ?
C30 C31 C32 111.6(5) . . ?
C30 C31 H31A 109.3 . . ?
C32 C31 H31A 109.3 . . ?
C30 C31 H31B 109.3 . . ?
C32 C31 H31B 109.3 . . ?
H31A C31 H31B 108.0 . . ?
C27 C32 C31 112.8(4) . . ?
C27 C32 H32A 109.0 . . ?
C31 C32 H32A 109.0 . . ?
C27 C32 H32B 109.0 . . ?
C31 C32 H32B 109.0 . . ?
H32A C32 H32B 107.8 . . ?
Si3 C33 H33A 109.5 . . ?
Si3 C33 H33B 109.5 . . ?
H33A C33 H33B 109.5 . . ?
Si3 C33 H33C 109.5 . . ?
H33A C33 H33C 109.5 . . ?
H33B C33 H33C 109.5 . . ?
Si3 C34 H34A 109.5 . . ?
Si3 C34 H34B 109.5 . . ?
H34A C34 H34B 109.5 . . ?
Si3 C34 H34C 109.5 . . ?
H34A C34 H34C 109.5 . . ?
H34B C34 H34C 109.5 . . ?
Si3 C35 H35A 109.5 . . ?
Si3 C35 H35B 109.5 . . ?
H35A C35 H35B 109.5 . . ?
Si3 C35 H35C 109.5 . . ?
H35A C35 H35C 109.5 . . ?
H35B C35 H35C 109.5 . . ?
Si4 C36 H36A 109.5 . . ?
Si4 C36 H36B 109.5 . . ?
H36A C36 H36B 109.5 . . ?
Si4 C36 H36C 109.5 . . ?
H36A C36 H36C 109.5 . . ?
H36B C36 H36C 109.5 . . ?
Si4 C37 H37A 109.5 . . ?
Si4 C37 H37B 109.5 . . ?
H37A C37 H37B 109.5 . . ?
Si4 C37 H37C 109.5 . . ?
H37A C37 H37C 109.5 . . ?
H37B C37 H37C 109.5 . . ?
Si4 C38 H38A 109.5 . . ?
Si4 C38 H38B 109.5 . . ?
H38A C38 H38B 109.5 . . ?
Si4 C38 H38C 109.5 . . ?
H38A C38 H38C 109.5 . . ?
H38B C38 H38C 109.5 . . ?
C40 C39 Y1 90.9(4) . . ?
C40 C39 H39A 113.5 . . ?
Y1 C39 H39A 113.5 . . ?
C40 C39 H39B 113.5 . . ?
Y1 C39 H39B 113.5 . . ?
H39A C39 H39B 110.8 . . ?
C41 C40 C45 114.2(7) . . ?
C41 C40 C39 119.9(7) . . ?
C45 C40 C39 125.7(7) . . ?
C41 C40 Y1 79.6(4) . . ?
C45 C40 Y1 131.3(4) . . ?
C39 C40 Y1 58.9(3) . . ?
C42 C41 C40 123.3(8) . . ?
C42 C41 Y1 130.1(6) . . ?
C40 C41 Y1 72.5(4) . . ?
C42 C41 H41A 118.3 . . ?
C40 C41 H41A 118.3 . . ?
Y1 C41 H41A 68.8 . . ?
C41 C42 C43 122.8(10) . . ?
C41 C42 H42A 118.6 . . ?
C43 C42 H42A 118.6 . . ?
C42 C43 C44 117.0(9) . . ?
C42 C43 H43A 121.5 . . ?
C44 C43 H43A 121.5 . . ?
C45 C44 C43 119.6(9) . . ?
C45 C44 H44A 120.2 . . ?
C43 C44 H44A 120.2 . . ?
C44 C45 C40 122.9(8) . . ?
C44 C45 H45A 118.5 . . ?
C40 C45 H45A 118.5 . . ?
C51 C46 C52 130.1(19) . . ?
C51 C46 C47 118.7(15) . . ?
C52 C46 C47 111.1(17) . . ?
C48 C47 C46 110.7(16) . . ?
C48 C47 H47A 124.7 . . ?
C46 C47 H47A 124.7 . . ?
C47 C48 C49 127.7(14) . . ?
C47 C48 H48A 116.1 . . ?
C49 C48 H48A 116.1 . . ?
C50 C49 C48 116.5(14) . . ?
C50 C49 H49A 121.8 . . ?
C48 C49 H49A 121.8 . . ?
C49 C50 C51 118.9(14) . . ?
C49 C50 H50A 120.5 . . ?
C51 C50 H50A 120.5 . . ?
C46 C51 C50 127.3(13) . . ?
C46 C51 H51A 116.3 . . ?
C50 C51 H51A 116.3 . . ?
C46 C52 H52A 109.5 . . ?
C46 C52 H52B 109.5 . . ?
H52A C52 H52B 109.5 . . ?
C46 C52 H52C 109.5 . . ?
H52A C52 H52C 109.5 . . ?
H52B C52 H52C 109.5 . . ?

loop_
_geom_bond_atom_site_label_1
_geom_bond_atom_site_label_2
_geom_bond_distance
_geom_bond_site_symmetry_2
_geom_bond_publ_flag
Y1 N2 2.296(4) . ?
Y1 N1 2.344(4) . ?
Y1 N5 2.359(4) . ?
Y1 N4 2.368(4) . ?
Y1 C39 2.427(6) . ?
Y1 C1 2.758(5) . ?
Y1 C20 2.808(5) . ?
Y1 C40 2.835(7) . ?
Y1 C41 2.923(8) . ?
Si1 N3 1.754(4) . ?
Si1 C14 1.823(6) . ?
Si1 C15 1.858(6) . ?
Si1 C16 1.867(6) . ?
Si2 N3 1.730(4) . ?
Si2 C19 1.825(5) . ?
Si2 C17 1.856(5) . ?
Si2 C18 1.859(6) . ?
Si3 N6 1.736(4) . ?
Si3 C33 1.836(5) . ?
Si3 C35 1.847(6) . ?
Si3 C34 1.860(5) . ?
Si4 N6 1.754(4) . ?
Si4 C38 1.809(5) . ?
Si4 C36 1.856(5) . ?
Si4 C37 1.863(6) . ?
N1 C1 1.312(6) . ?
N1 C2 1.459(5) . ?
N2 C1 1.334(5) . ?
N2 C8 1.473(5) . ?
N3 C1 1.448(6) . ?
N4 C20 1.334(6) . ?
N4 C21 1.453(6) . ?
N5 C20 1.322(6) . ?
N5 C27 1.462(5) . ?
N6 C20 1.442(5) . ?
C2 C7 1.511(7) . ?
C2 C3 1.543(7) . ?
C2 H2A 0.9800 . ?
C3 C4 1.505(7) . ?
C3 H3A 0.9700 . ?
C3 H3B 0.9700 . ?
C4 C5 1.481(8) . ?
C4 H4A 0.9700 . ?
C4 H4B 0.9700 . ?
C5 C6 1.451(8) . ?
C5 H5A 0.9700 . ?
C5 H5B 0.9700 . ?
C6 C7 1.542(7) . ?
C6 H6A 0.9700 . ?
C6 H6B 0.9700 . ?
C7 H7A 0.9700 . ?
C7 H7B 0.9700 . ?
C8 C13 1.506(6) . ?
C8 C9 1.515(6) . ?
C8 H8A 0.9800 . ?
C9 C10 1.504(7) . ?
C9 H9A 0.9700 . ?
C9 H9B 0.9700 . ?
C10 C11 1.503(7) . ?
C10 H10A 0.9700 . ?
C10 H10B 0.9700 . ?
C11 C12 1.507(7) . ?
C11 H11A 0.9700 . ?
C11 H11B 0.9700 . ?
C12 C13 1.531(7) . ?
C12 H12A 0.9700 . ?
C12 H12B 0.9700 . ?
C13 H13A 0.9700 . ?
C13 H13B 0.9700 . ?
C14 H14A 0.9600 . ?
C14 H14B 0.9600 . ?
C14 H14C 0.9600 . ?
C15 H15A 0.9600 . ?
C15 H15B 0.9600 . ?
C15 H15C 0.9600 . ?
C16 H16A 0.9600 . ?
C16 H16B 0.9600 . ?
C16 H16C 0.9600 . ?
C17 H17A 0.9600 . ?
C17 H17B 0.9600 . ?
C17 H17C 0.9600 . ?
C18 H18A 0.9600 . ?
C18 H18B 0.9600 . ?
C18 H18C 0.9600 . ?
C19 H19A 0.9600 . ?
C19 H19B 0.9600 . ?
C19 H19C 0.9600 . ?
C21 C22 1.508(6) . ?
C21 C26 1.525(6) . ?
C21 H21A 0.9800 . ?
C22 C23 1.529(7) . ?
C22 H22A 0.9700 . ?
C22 H22B 0.9700 . ?
C23 C24 1.545(7) . ?
C23 H23A 0.9700 . ?
C23 H23B 0.9700 . ?
C24 C25 1.458(7) . ?
C24 H24A 0.9700 . ?
C24 H24B 0.9700 . ?
C25 C26 1.527(7) . ?
C25 H25A 0.9700 . ?
C25 H25B 0.9700 . ?
C26 H26A 0.9700 . ?
C26 H26B 0.9700 . ?
C27 C32 1.490(6) . ?
C27 C28 1.501(6) . ?
C27 H27A 0.9800 . ?
C28 C29 1.526(7) . ?
C28 H28A 0.9700 . ?
C28 H28B 0.9700 . ?
C29 C30 1.498(8) . ?
C29 H29A 0.9700 . ?
C29 H29B 0.9700 . ?
C30 C31 1.493(8) . ?
C30 H30A 0.9700 . ?
C30 H30B 0.9700 . ?
C31 C32 1.494(7) . ?
C31 H31A 0.9700 . ?
C31 H31B 0.9700 . ?
C32 H32A 0.9700 . ?
C32 H32B 0.9700 . ?
C33 H33A 0.9600 . ?
C33 H33B 0.9600 . ?
C33 H33C 0.9600 . ?
C34 H34A 0.9600 . ?
C34 H34B 0.9600 . ?
C34 H34C 0.9600 . ?
C35 H35A 0.9600 . ?
C35 H35B 0.9600 . ?
C35 H35C 0.9600 . ?
C36 H36A 0.9600 . ?
C36 H36B 0.9600 . ?
C36 H36C 0.9600 . ?
C37 H37A 0.9600 . ?
C37 H37B 0.9600 . ?
C37 H37C 0.9600 . ?
C38 H38A 0.9600 . ?
C38 H38B 0.9600 . ?
C38 H38C 0.9600 . ?
C39 C40 1.428(8) . ?
C39 H39A 0.9700 . ?
C39 H39B 0.9700 . ?
C40 C41 1.393(8) . ?
C40 C45 1.412(8) . ?
C41 C42 1.306(10) . ?
C41 H41A 0.9300 . ?
C42 C43 1.369(11) . ?
C42 H42A 0.9300 . ?
C43 C44 1.407(11) . ?
C43 H43A 0.9300 . ?
C44 C45 1.352(10) . ?
C44 H44A 0.9300 . ?
C45 H45A 0.9300 . ?
C46 C51 1.349(13) . ?
C46 C52 1.352(14) . ?
C46 C47 1.478(15) . ?
C47 C48 1.399(16) . ?
C47 H47A 0.9300 . ?
C48 C49 1.458(14) . ?
C48 H48A 0.9300 . ?
C49 C50 1.305(12) . ?
C49 H49A 0.9300 . ?
C50 C51 1.372(13) . ?
C50 H50A 0.9300 . ?
C51 H51A 0.9300 . ?
C52 H52A 0.9600 . ?
C52 H52B 0.9600 . ?
C52 H52C 0.9600 . ?
